data_4031736
loop_
_publ_author_name
'Gluyas, Josef B. G.'
'Manici, Valentina'
'G\"uckel, Simon'
'Vincent, Kevin B.'
'Yufit, Dmitry S.'
'Howard, Judith A. K.'
'Skelton, Brian W.'
'Beeby, Andrew'
'Kaupp, Martin'
'Low, Paul J.'

_publ_section_title
;
 Cross-Conjugated Systems Based On An (E)-Hexa-3-en-1,5-diyne-3,4-diyl
 Skeleton: Spectroscopic and Spectroelectrochemical Investigations.
;
_journal_issue 22
_journal_name_full 'The Journal of organic chemistry'
_journal_page_first 11501
_journal_page_last 11512
_journal_paper_doi 10.1021/acs.joc.5b02240
_journal_volume 80
_journal_year 2015
_chemical_formula_moiety 'C24 H26 Br2 Si2'
_chemical_formula_sum 'C24 H26 Br2 Si2'
_chemical_formula_weight 530.45
_chemical_name_systematic
;
 ? 
;
_space_group_crystal_system triclinic
_space_group_IT_number 2
_space_group_name_Hall '-P 1'
_space_group_name_H-M_alt 'P -1'
_symmetry_space_group_name_Hall '-P 1'
_symmetry_space_group_name_H-M 'P -1'
_atom_sites_solution_hydrogens difmap
_atom_sites_solution_primary iterative
_atom_sites_solution_secondary difmap
_audit_creation_date 2013-04-28
_audit_creation_method
;
  Olex2 1.2-beta
  (compiled Apr 23 2013 17:54:37, GUI svn.r4466)
;
_cell_angle_alpha 114.280(2)
_cell_angle_beta 94.306(2)
_cell_angle_gamma 95.903(2)
_cell_formula_units_Z 1
_cell_length_a 7.5780(5)
_cell_length_b 9.1129(6)
_cell_length_c 9.9879(7)
_cell_measurement_reflns_used 2325
_cell_measurement_temperature 120
_cell_measurement_theta_max 28.03
_cell_measurement_theta_min 2.25
_cell_volume 620.13(7)
_computing_cell_refinement 'SAINT v6.45A (Bruker, 2003)'
_computing_data_collection 'SMART v5.625 (Bruker, 2001)'
_computing_data_reduction 'SAINT v6.45A (Bruker, 2003)'
_computing_molecular_graphics
;
O. V. Dolomanov, L. J. Bourhis, R. J. Gildea, J. A. K. Howard and H. Puschmann,
OLEX2: a complete structure solution, refinement and analysis program.
J. Appl. Cryst. (2009). 42, 339-341.
;
_computing_publication_material
;
O. V. Dolomanov, L. J. Bourhis, R. J. Gildea, J. A. K. Howard and H. Puschmann,
OLEX2: a complete structure solution, refinement and analysis program.
J. Appl. Cryst. (2009). 42, 339-341.
;
_computing_structure_refinement
;
XL, G.M. Sheldrick, Acta Cryst.
(2008). A64, 112-122
;
_computing_structure_solution
;
olex2.solve (L.J. Bourhis, O.V. Dolomanov, R.J. Gildea, J.A.K. Howard,
H. Puschmann, in preparation, 2011)
;
_diffrn_ambient_temperature 120
_diffrn_detector 'CCD area detector'
_diffrn_detector_area_resol_mean 5.6
_diffrn_detector_type 'Bruker SMART CCD 6000 area detector'
_diffrn_measured_fraction_theta_full 0.996
_diffrn_measured_fraction_theta_max 0.996
_diffrn_measurement_device 'three-circle diffractometer'
_diffrn_measurement_device_type 'Bruker SMART CCD 6000 area detector'
_diffrn_measurement_method '\w scans'
_diffrn_radiation_monochromator graphite
_diffrn_radiation_probe x-ray
_diffrn_radiation_type MoK\a
_diffrn_radiation_wavelength 0.71073
_diffrn_radiation_xray_symbol K-L~3~
_diffrn_reflns_av_R_equivalents 0.0337
_diffrn_reflns_av_unetI/netI 0.0470
_diffrn_reflns_limit_h_max 10
_diffrn_reflns_limit_h_min -10
_diffrn_reflns_limit_k_max 12
_diffrn_reflns_limit_k_min -12
_diffrn_reflns_limit_l_max 13
_diffrn_reflns_limit_l_min -13
_diffrn_reflns_number 8019
_diffrn_reflns_theta_full 29.49
_diffrn_reflns_theta_max 29.49
_diffrn_reflns_theta_min 2.26
_diffrn_source 'sealed X-ray tube'
_diffrn_source_current 10.0
_diffrn_source_power 0.3
_diffrn_source_target Mo
_diffrn_source_type 'sealed X-ray tube'
_diffrn_source_voltage 30.0
_exptl_absorpt_coefficient_mu 3.372
_exptl_absorpt_correction_T_max 0.9559
_exptl_absorpt_correction_T_min 0.2019
_exptl_absorpt_correction_type multi-scan
_exptl_absorpt_process_details
;
SADABS-2006/1 (Bruker,2006) was used for absorption correction.
R(int) was 0.0470 before and 0.0250 after correction.
The Ratio of minimum to maximum transmission is 0.2112.
The \l/2 correction factor is 0.0015.
;
_exptl_crystal_colour 'clear light colourless'
_exptl_crystal_colour_lustre clear
_exptl_crystal_colour_modifier light
_exptl_crystal_colour_primary colourless
_exptl_crystal_density_diffrn 1.420
_exptl_crystal_density_method 'not measured'
_exptl_crystal_description plate
_exptl_crystal_F_000 268
_exptl_crystal_size_max 0.3
_exptl_crystal_size_mid 0.08
_exptl_crystal_size_min 0.01
_refine_diff_density_max 1.160
_refine_diff_density_min -0.507
_refine_diff_density_rms 0.087
_refine_ls_extinction_method none
_refine_ls_goodness_of_fit_ref 1.015
_refine_ls_hydrogen_treatment refall
_refine_ls_matrix_type full
_refine_ls_number_parameters 179
_refine_ls_number_reflns 3449
_refine_ls_number_restraints 0
_refine_ls_restrained_S_all 1.015
_refine_ls_R_factor_all 0.0581
_refine_ls_R_factor_gt 0.0363
_refine_ls_shift/su_max 0.001
_refine_ls_shift/su_mean 0.000
_refine_ls_structure_factor_coef Fsqd
_refine_ls_weighting_details 'calc w=1/[\s^2^(Fo^2^)+(0.0350P)^2^+0.4500P] where P=(Fo^2^+2Fc^2^)/3'
_refine_ls_weighting_scheme calc
_refine_ls_wR_factor_gt 0.0784
_refine_ls_wR_factor_ref 0.0887
_reflns_number_gt 2589
_reflns_number_total 3449
_reflns_threshold_expression >2sigma(I)
_cod_data_source_file jo5b02240_si_002.cif
_cod_data_source_block 9_13srv145
_cod_depositor_comments 'Adding full bibliography for 4031734--4031737.cif.'
_cod_database_code 4031736
_olex2_refinement_description
;
;

loop_
_space_group_symop_id
_space_group_symop_operation_xyz
1 'x, y, z'
2 '-x, -y, -z'

loop_
_atom_site_label
_atom_site_type_symbol
_atom_site_fract_x
_atom_site_fract_y
_atom_site_fract_z
_atom_site_U_iso_or_equiv
_atom_site_adp_type
_atom_site_occupancy
_atom_site_symmetry_multiplicity
_atom_site_calc_flag
Br1 Br 1.29237(4) 0.83854(4) 0.46576(4) 0.03491(11) Uani 1 1 d
Si1 Si 0.28932(11) 0.20850(9) -0.03162(8) 0.02622(17) Uani 1 1 d
C1 C 0.5386(3) 0.4944(3) 0.4388(3) 0.0209(5) Uani 1 1 d
C2 C 0.4506(3) 0.3959(3) 0.2913(3) 0.0217(5) Uani 1 1 d
C3 C 0.3885(3) 0.3210(3) 0.1637(3) 0.0237(5) Uani 1 1 d
C4 C 0.2404(5) -0.0108(4) -0.0713(4) 0.0364(7) Uani 1 1 d
C5 C 0.0795(5) 0.2897(4) -0.0552(4) 0.0422(8) Uani 1 1 d
C6 C 0.4496(6) 0.2416(5) -0.1502(4) 0.0504(9) Uani 1 1 d
C7 C 0.7193(3) 0.5816(3) 0.4461(3) 0.0205(5) Uani 1 1 d
C8 C 0.7728(3) 0.7447(3) 0.5426(3) 0.0224(5) Uani 1 1 d
C9 C 0.9421(3) 0.8222(3) 0.5471(3) 0.0230(5) Uani 1 1 d
C10 C 1.0582(3) 0.7351(3) 0.4552(3) 0.0233(5) Uani 1 1 d
C11 C 1.0076(4) 0.5745(3) 0.3565(3) 0.0248(5) Uani 1 1 d
C12 C 0.8383(3) 0.4994(3) 0.3515(3) 0.0232(5) Uani 1 1 d
H4A H 0.342(5) -0.052(4) -0.072(4) 0.046(10) Uiso 1 1 d
H4B H 0.164(6) -0.065(5) -0.157(5) 0.066(13) Uiso 1 1 d
H4C H 0.177(6) -0.024(5) 0.006(5) 0.070(13) Uiso 1 1 d
H5A H 0.025(5) 0.233(5) -0.152(5) 0.059(12) Uiso 1 1 d
H5B H 0.113(5) 0.394(5) -0.037(4) 0.062(12) Uiso 1 1 d
H5C H -0.011(5) 0.282(5) 0.024(4) 0.060(12) Uiso 1 1 d
H6A H 0.557(5) 0.214(4) -0.139(4) 0.039(10) Uiso 1 1 d
H6B H 0.402(6) 0.185(6) -0.245(6) 0.084(15) Uiso 1 1 d
H6C H 0.494(6) 0.365(6) -0.122(5) 0.088(15) Uiso 1 1 d
H8 H 0.697(4) 0.801(4) 0.603(3) 0.032(8) Uiso 1 1 d
H9 H 0.978(4) 0.937(4) 0.614(3) 0.031(8) Uiso 1 1 d
H11 H 1.084(4) 0.516(4) 0.290(4) 0.036(9) Uiso 1 1 d
H12 H 0.798(4) 0.389(4) 0.287(3) 0.030(8) Uiso 1 1 d

loop_
_atom_site_aniso_label
_atom_site_aniso_U_11
_atom_site_aniso_U_22
_atom_site_aniso_U_33
_atom_site_aniso_U_23
_atom_site_aniso_U_13
_atom_site_aniso_U_12
Br1 0.02337(14) 0.03373(17) 0.0514(2) 0.02083(14) 0.00924(12) 0.00477(11)
Si1 0.0375(4) 0.0224(4) 0.0156(3) 0.0056(3) -0.0002(3) 0.0040(3)
C1 0.0215(11) 0.0180(11) 0.0222(12) 0.0076(10) 0.0003(9) 0.0051(9)
C2 0.0232(12) 0.0209(12) 0.0219(12) 0.0090(10) 0.0051(10) 0.0053(10)
C3 0.0256(12) 0.0236(12) 0.0205(12) 0.0084(10) 0.0033(10) 0.0018(10)
C4 0.0389(17) 0.0260(15) 0.0376(18) 0.0087(13) -0.0077(14) 0.0053(13)
C5 0.056(2) 0.0320(17) 0.0336(18) 0.0106(14) -0.0113(16) 0.0121(15)
C6 0.068(3) 0.053(2) 0.0277(18) 0.0147(17) 0.0168(18) 0.002(2)
C7 0.0221(11) 0.0226(12) 0.0181(12) 0.0097(10) 0.0021(9) 0.0040(9)
C8 0.0245(12) 0.0222(12) 0.0212(12) 0.0087(10) 0.0051(10) 0.0071(10)
C9 0.0252(12) 0.0202(12) 0.0219(12) 0.0079(10) 0.0000(10) 0.0030(10)
C10 0.0215(11) 0.0273(13) 0.0249(13) 0.0148(11) 0.0032(10) 0.0028(10)
C11 0.0287(13) 0.0283(13) 0.0207(13) 0.0114(11) 0.0083(10) 0.0098(11)
C12 0.0263(12) 0.0197(12) 0.0229(13) 0.0076(10) 0.0058(10) 0.0052(10)

loop_
_atom_type_symbol
_atom_type_description
_atom_type_scat_dispersion_real
_atom_type_scat_dispersion_imag
_atom_type_scat_source
C C 0.0033 0.0016 'International Tables Vol C Tables 4.2.6.8 and 6.1.1.4'
H H 0.0000 0.0000 'International Tables Vol C Tables 4.2.6.8 and 6.1.1.4'
Br Br -0.2901 2.4595 'International Tables Vol C Tables 4.2.6.8 and 6.1.1.4'
Si Si 0.0817 0.0704 'International Tables Vol C Tables 4.2.6.8 and 6.1.1.4'

loop_
_geom_angle_atom_site_label_1
_geom_angle_atom_site_label_2
_geom_angle_atom_site_label_3
_geom_angle
_geom_angle_site_symmetry_1
C3 Si1 C4 107.99(14) .
C3 Si1 C5 107.54(14) .
C3 Si1 C6 108.78(17) .
C5 Si1 C4 110.65(17) .
C6 Si1 C4 111.24(19) .
C6 Si1 C5 110.5(2) .
C1 C1 C2 122.0(3) 2_666
C1 C1 C7 123.5(3) 2_666
C2 C1 C7 114.5(2) .
C3 C2 C1 174.1(3) .
C2 C3 Si1 178.8(2) .
Si1 C4 H4A 110(2) .
Si1 C4 H4B 110(3) .
Si1 C4 H4C 110(2) .
H4A C4 H4B 113(3) .
H4A C4 H4C 108(3) .
H4B C4 H4C 106(3) .
Si1 C5 H5A 109(2) .
Si1 C5 H5B 106(3) .
Si1 C5 H5C 111(2) .
H5A C5 H5B 110(3) .
H5A C5 H5C 111(3) .
H5B C5 H5C 110(3) .
Si1 C6 H6A 116(2) .
Si1 C6 H6B 109(3) .
Si1 C6 H6C 114(3) .
H6A C6 H6B 108(4) .
H6A C6 H6C 96(3) .
H6B C6 H6C 114(4) .
C8 C7 C1 122.1(2) .
C8 C7 C12 118.4(2) .
C12 C7 C1 119.5(2) .
C7 C8 H8 120(2) .
C9 C8 C7 120.7(2) .
C9 C8 H8 119(2) .
C8 C9 H9 119.9(18) .
C10 C9 C8 119.1(2) .
C10 C9 H9 120.9(18) .
C9 C10 Br1 119.3(2) .
C11 C10 Br1 119.27(19) .
C11 C10 C9 121.5(2) .
C10 C11 H11 122(2) .
C12 C11 C10 118.9(2) .
C12 C11 H11 119(2) .
C7 C12 H12 116.6(18) .
C11 C12 C7 121.4(2) .
C11 C12 H12 122.0(18) .

loop_
_geom_bond_atom_site_label_1
_geom_bond_atom_site_label_2
_geom_bond_distance
_geom_bond_site_symmetry_2
Br1 C10 1.896(2) .
Si1 C3 1.844(3) .
Si1 C4 1.861(3) .
Si1 C5 1.860(3) .
Si1 C6 1.845(4) .
C1 C1 1.365(5) 2_666
C1 C2 1.436(3) .
C1 C7 1.492(3) .
C2 C3 1.200(4) .
C4 H4A 0.89(4) .
C4 H4B 0.91(4) .
C4 H4C 0.98(4) .
C5 H5A 0.93(4) .
C5 H5B 0.90(4) .
C5 H5C 1.10(4) .
C6 H6A 0.89(4) .
C6 H6B 0.90(5) .
C6 H6C 1.05(5) .
C7 C8 1.394(3) .
C7 C12 1.397(3) .
C8 C9 1.388(4) .
C8 H8 0.91(3) .
C9 C10 1.383(4) .
C9 H9 0.98(3) .
C10 C11 1.379(4) .
C11 C12 1.378(4) .
C11 H11 0.95(3) .
C12 H12 0.95(3) .

loop_
_geom_torsion_atom_site_label_1
_geom_torsion_atom_site_label_2
_geom_torsion_atom_site_label_3
_geom_torsion_atom_site_label_4
_geom_torsion
C2 C1 C7 C8 135.1(2)
C2 C1 C7 C12 -43.4(3)
